data_4087866
loop_
_publ_author_name
'Hauser, Simone A.'
'Tonner, Ralf'
'Chaplin, Adrian B.'

_publ_section_title
;
 Iridium Complexes of the Conformationally Rigid IBioxMe4 Ligand: Hydride
 Complexes and Dehydrogenation of Cyclooctene
;
_journal_issue 17
_journal_name_full Organometallics
_journal_page_first 4419
_journal_paper_doi 10.1021/acs.organomet.5b00658
_journal_volume 34
_journal_year 2015
_chemical_formula_moiety 'C44 H64 Cl Ir2 N8 O8, C32 H12 B F24'
_chemical_formula_sum 'C76 H80 B Cl F24 Ir2 N8 O8'
_chemical_formula_weight 2120.14
_chemical_melting_point ?
_space_group_crystal_system monoclinic
_space_group_IT_number 14
_space_group_name_Hall '-P 2ybc'
_space_group_name_H-M_alt 'P 1 21/c 1'
_atom_sites_solution_hydrogens geom
_atom_sites_solution_primary direct
_atom_sites_solution_secondary difmap
_audit_creation_date 2015-06-17
_audit_creation_method
;
Olex2 1.2
(compiled 2015.01.26 svn.r3151 for OlexSys, GUI svn.r4998)
;
_cell_angle_alpha 90
_cell_angle_beta 98.4554(13)
_cell_angle_gamma 90
_cell_formula_units_Z 4
_cell_length_a 13.50552(17)
_cell_length_b 22.2205(3)
_cell_length_c 30.8469(5)
_cell_measurement_reflns_used 29932
_cell_measurement_temperature 150(2)
_cell_measurement_theta_max 31.0960
_cell_measurement_theta_min 3.4060
_cell_volume 9156.5(2)
_computing_cell_refinement
;
CrysAlisPro, Agilent Technologies,
Version 1.171.37.35 (release 13-08-2014 CrysAlis171 .NET)
(compiled Aug 13 2014,18:06:01)
;
_computing_data_collection
;
CrysAlisPro, Agilent Technologies,
Version 1.171.37.35 (release 13-08-2014 CrysAlis171 .NET)
(compiled Aug 13 2014,18:06:01)
;
_computing_data_reduction
;
CrysAlisPro, Agilent Technologies,
Version 1.171.37.35 (release 13-08-2014 CrysAlis171 .NET)
(compiled Aug 13 2014,18:06:01)
;
_computing_molecular_graphics 'Olex2 (Dolomanov et al., 2009)'
_computing_publication_material 'Olex2 (Dolomanov et al., 2009)'
_computing_structure_refinement 'ShelXL (Sheldrick, 2008)'
_computing_structure_solution 'ShelXT (Sheldrick, 2015)'
_diffrn_ambient_temperature 150(2)
_diffrn_detector 'CCD plate'
_diffrn_detector_area_resol_mean 10.2833
_diffrn_detector_type Ruby
_diffrn_measured_fraction_theta_full 0.998
_diffrn_measured_fraction_theta_max 0.998
_diffrn_measurement_details
;
#__ type_ start__ end____ width___ exp.time_
  1 omega  -10.00   98.00   1.0000   45.0000
omega____ theta____ kappa____ phi______ frames
    -       22.1076   77.0000   60.0000 108

#__ type_ start__ end____ width___ exp.time_
  2 omega  -10.00   98.00   1.0000   45.0000
omega____ theta____ kappa____ phi______ frames
    -       22.1076   77.0000 -180.0000 108

#__ type_ start__ end____ width___ exp.time_
  3 omega  -10.00   98.00   1.0000   45.0000
omega____ theta____ kappa____ phi______ frames
    -       22.1076   77.0000   30.0000 108

#__ type_ start__ end____ width___ exp.time_
  4 omega  -56.00   53.00   1.0000   45.0000
omega____ theta____ kappa____ phi______ frames
    -      -23.0451   77.0000 -150.0000 109

#__ type_ start__ end____ width___ exp.time_
  5 omega  -25.00   63.00   1.0000   45.0000
omega____ theta____ kappa____ phi______ frames
    -       22.1076  -99.0000  -60.0000 88

#__ type_ start__ end____ width___ exp.time_
  6 omega   35.00  111.00   1.0000   45.0000
omega____ theta____ kappa____ phi______ frames
    -       22.1076  178.0000   60.0000 76

#__ type_ start__ end____ width___ exp.time_
  7 omega  -52.00  -27.00   1.0000   45.0000
omega____ theta____ kappa____ phi______ frames
    -       22.1076  -38.0000   60.0000 25
;
_diffrn_measurement_device 'four-circle diffractometer'
_diffrn_measurement_device_type 'Oxford Diffraction: Xcalibur, Ruby, Gemini'
_diffrn_measurement_method '\w scans'
_diffrn_orient_matrix_UB_11 0.0407434000
_diffrn_orient_matrix_UB_12 0.0203811000
_diffrn_orient_matrix_UB_13 0.0013012000
_diffrn_orient_matrix_UB_21 0.0004198000
_diffrn_orient_matrix_UB_22 -0.0031531000
_diffrn_orient_matrix_UB_23 -0.0228546000
_diffrn_orient_matrix_UB_31 -0.0340332000
_diffrn_orient_matrix_UB_32 0.0243678000
_diffrn_orient_matrix_UB_33 -0.0040539000
_diffrn_radiation_monochromator graphite
_diffrn_radiation_probe x-ray
_diffrn_radiation_type MoK\a
_diffrn_radiation_wavelength 0.71073
_diffrn_reflns_av_R_equivalents 0.0697
_diffrn_reflns_av_unetI/netI 0.0461
_diffrn_reflns_Laue_measured_fraction_full 0.998
_diffrn_reflns_Laue_measured_fraction_max 0.998
_diffrn_reflns_limit_h_max 17
_diffrn_reflns_limit_h_min -17
_diffrn_reflns_limit_k_max 28
_diffrn_reflns_limit_k_min -28
_diffrn_reflns_limit_l_max 39
_diffrn_reflns_limit_l_min -38
_diffrn_reflns_number 133044
_diffrn_reflns_point_group_measured_fraction_full 0.998
_diffrn_reflns_point_group_measured_fraction_max 0.998
_diffrn_reflns_theta_full 27.102
_diffrn_reflns_theta_max 27.102
_diffrn_reflns_theta_min 3.168
_diffrn_source 'Enhance (Mo) X-ray Source'
_exptl_absorpt_coefficient_mu 3.034
_exptl_absorpt_correction_T_max 1.00000
_exptl_absorpt_correction_T_min 0.84321
_exptl_absorpt_correction_type multi-scan
_exptl_absorpt_process_details
;
CrysAlisPro, Agilent Technologies,
Version 1.171.37.35 (release 13-08-2014 CrysAlis171 .NET)
(compiled Aug 13 2014,18:06:01)
Empirical absorption correction using spherical harmonics,
 implemented in SCALE3 ABSPACK scaling algorithm.
;
_exptl_crystal_colour yellow
_exptl_crystal_density_diffrn 1.538
_exptl_crystal_density_meas ?
_exptl_crystal_description block
_exptl_crystal_F_000 4192
_exptl_crystal_recrystallization_method 'Crystals grown from C6H4F2-heptane at 253 K'
_exptl_crystal_size_max 0.20
_exptl_crystal_size_mid 0.20
_exptl_crystal_size_min 0.08
_platon_squeeze_details
;
)
TITL 0082abc14
CELL   13.5055   22.2206   30.8469     90.00     98.46     90.00
SPGR P21/c
# Solvent Accessible Volume =    1177.7
# Electrons Found in S.A.V. =     284.5
# Note: Atoms in Void as Cxxx and Qxxx all others
C101 0.639 0.937 0.202 !       6.64 eA-3
C102 0.705 0.329 0.756 !       5.64 eA-3
C103 0.280 0.669 0.201 !       5.42 eA-3
C104 0.240 0.815 0.703 !       5.25 eA-3
C105 0.281 0.827 0.706 !       4.81 eA-3
C106 0.690 0.553 0.701 !       4.74 eA-3
C107 0.413 0.023 0.765 !       4.66 eA-3
C108 0.578 0.946 0.236 !       4.60 eA-3
C109 0.300 0.795 0.752 !       4.58 eA-3
C110 0.671 0.905 0.215 !       4.41 eA-3
C111 0.447 0.970 0.761 !       4.41 eA-3
C112 0.393 0.045 0.774 !       4.36 eA-3
C113 0.612 0.469 0.711 !       4.29 eA-3
C114 0.347 0.933 0.757 !       4.29 eA-3
C115 0.407 0.634 0.256 !       4.28 eA-3
Q116 0.816 0.794 0.536 !       4.25 eA-3
C117 0.465 0.493 0.259 !       4.24 eA-3
C118 0.277 0.829 0.757 !       4.19 eA-3
C119 0.356 0.006 0.804 !       4.19 eA-3
C120 0.612 0.064 0.222 !       4.17 eA-3
C121 0.411 0.868 0.759 !       4.15 eA-3
C122 0.326 0.676 0.255 !       4.12 eA-3
C123 0.608 0.177 0.233 !       4.12 eA-3
C124 0.374 0.602 0.255 !       4.11 eA-3
C125 0.348 0.531 0.302 !       3.98 eA-3
C126 0.439 0.601 0.258 !       3.87 eA-3
C127 0.392 0.907 0.764 !       3.83 eA-3
C128 0.635 0.409 0.726 !       3.81 eA-3
C129 0.655 0.522 0.712 !       3.68 eA-3
C130 0.346 0.969 0.806 !       3.64 eA-3
C131 0.598 0.500 0.706 !       3.58 eA-3
C132 0.646 0.310 0.759 !       3.57 eA-3
C133 0.354 0.918 0.782 !       3.53 eA-3
C134 0.596 0.572 0.711 !       3.41 eA-3
Q135 0.422 0.656 0.268 !       3.41 eA-3
C136 0.766 0.288 0.793 !       3.39 eA-3
C137 0.364 0.016 0.773 !       3.37 eA-3
C138 0.481 0.945 0.751 !       3.34 eA-3
C139 0.541 0.515 0.727 !       3.28 eA-3
C140 0.440 0.929 0.762 !       3.26 eA-3
C141 0.390 0.086 0.797 !       3.13 eA-3
C142 0.324 0.560 0.297 !       3.12 eA-3
C143 0.347 0.071 0.815 !       3.06 eA-3
C144 0.276 0.809 0.726 !       3.05 eA-3
C145 0.607 0.413 0.753 !       3.05 eA-3
C146 0.402 0.055 0.796 !       2.99 eA-3
C147 0.370 0.859 0.767 !       2.97 eA-3
C148 0.375 0.834 0.751 !       2.95 eA-3
C149 0.308 0.861 0.768 !       2.91 eA-3
C150 0.703 0.149 0.290 !       2.90 eA-3
C151 0.692 0.345 0.719 !       2.82 eA-3
C152 0.637 0.392 0.702 !       2.81 eA-3
C153 0.564 0.051 0.224 !       2.80 eA-3
C154 0.754 0.307 0.760 !       2.76 eA-3
C155 0.302 0.703 0.274 !       2.75 eA-3
C156 0.651 0.208 0.226 !       2.72 eA-3
C157 0.599 0.115 0.272 !       2.71 eA-3
C158 0.439 0.013 0.789 !       2.68 eA-3
C159 0.639 0.350 0.718 !       2.68 eA-3
C160 0.503 0.517 0.240 !       2.65 eA-3
C161 0.685 0.343 0.796 !       2.64 eA-3
C162 0.421 0.039 0.741 !       2.63 eA-3
C163 0.640 0.374 0.759 !       2.62 eA-3
C164 0.735 0.443 0.656 !       2.57 eA-3
C165 0.297 0.469 0.305 !       2.54 eA-3
C166 0.578 0.515 0.753 !       2.54 eA-3
C167 0.369 0.875 0.785 !       2.53 eA-3
Q168 0.829 0.922 0.026 !       2.44 eA-3
Q169 0.216 0.770 0.721 !       2.42 eA-3
C170 0.549 0.572 0.765 !       2.41 eA-3
C171 0.464 0.471 0.278 !       2.41 eA-3
C172 0.614 0.044 0.242 !       2.38 eA-3
Q173 0.158 0.689 0.205 !       2.32 eA-3
Q174 0.433 0.131 0.281 !       2.32 eA-3
C175 0.693 0.394 0.720 !       2.31 eA-3
Q176 0.222 0.912 0.845 !       2.31 eA-3
Q177 0.228 0.411 0.304 !       2.29 eA-3
C178 0.719 0.219 0.272 !       2.27 eA-3
C179 0.320 0.632 0.289 !       2.26 eA-3
C180 0.319 0.867 0.790 !       2.26 eA-3
C181 0.331 0.978 0.788 !       2.26 eA-3
C182 0.224 0.378 0.282 !       2.24 eA-3
C183 0.327 0.683 0.202 !       2.23 eA-3
C184 0.295 0.408 0.312 !       2.21 eA-3
C185 0.422 0.016 0.806 !       2.20 eA-3
Q186 0.169 0.078 0.974 !       2.20 eA-3
C187 0.407 0.076 0.773 !       2.15 eA-3
C188 0.709 0.163 0.314 !       2.13 eA-3
C189 0.467 0.579 0.283 !       2.12 eA-3
C190 0.533 0.116 0.274 !       2.12 eA-3
C191 0.362 0.813 0.783 !       2.11 eA-3
Q192 0.192 0.592 0.164 !       2.11 eA-3
Q193 0.721 0.273 0.706 !       2.08 eA-3
Q194 0.051 0.928 0.530 !       2.08 eA-3
C195 0.346 0.017 0.749 !       2.08 eA-3
C196 0.420 0.543 0.235 !       2.06 eA-3
Q197 0.238 0.742 0.703 !       2.06 eA-3
C198 0.653 0.498 0.719 !       2.06 eA-3
C199 0.369 0.015 0.729 !       2.05 eA-3
)
;
_refine_diff_density_max 1.555
_refine_diff_density_min -0.687
_refine_diff_density_rms 0.114
_refine_ls_extinction_method none
_refine_ls_goodness_of_fit_ref 1.020
_refine_ls_hydrogen_treatment constr
_refine_ls_matrix_type full
_refine_ls_number_parameters 1201
_refine_ls_number_reflns 20182
_refine_ls_number_restraints 708
_refine_ls_restrained_S_all 1.036
_refine_ls_R_factor_all 0.0617
_refine_ls_R_factor_gt 0.0392
_refine_ls_shift/su_max 0.002
_refine_ls_shift/su_mean 0.000
_refine_ls_structure_factor_coef Fsqd
_refine_ls_weighting_details 'w=1/[\s^2^(Fo^2^)+(0.0484P)^2^+11.1141P] where P=(Fo^2^+2Fc^2^)/3'
_refine_ls_weighting_scheme calc
_refine_ls_wR_factor_gt 0.0919
_refine_ls_wR_factor_ref 0.1008
_reflns_Friedel_coverage 0.000
_reflns_number_gt 15277
_reflns_number_total 20182
_reflns_threshold_expression 'I > 2\s(I)'
_cod_data_source_file om5b00658_si_003.cif
_cod_data_source_block 0082abc14
_cod_depositor_comments
;
The following automatic conversions were performed:

data item '_chemical_melting_point' value 'not measured' was changed
to '?' -- the value is undefined or not given.

data item '_exptl_crystal_density_meas' value 'not measured' was
changed to '?' -- the value is perceived as not measured.

Automatic conversion script
Id: cif_fix_values 6909 2019-04-08 15:41:33Z antanas 
;
_cod_database_code 4087866
_shelx_space_group_comment
;
The symmetry employed for this shelxl refinement is uniquely defined
by the following loop, which should always be used as a source of
symmetry information in preference to the above space-group names.
They are only intended as comments.
;
_olex2_refinement_description
;
1. Fixed Uiso
 At 1.2 times of:
  All C(H) groups, All C(H,H) groups
 At 1.5 times of:
  All C(H,H,H) groups
2. Restrained distances
 C23A-C30A \\sim C23A-C130 \\sim C29A-C23A \\sim C23A-C129
 with sigma of 0.01
 O28-C127 \\sim O28-C27 \\sim O25A-C124 \\sim O25A-C24A
 with sigma of 0.01
 C127-C26 \\sim C27-C26 \\sim C23A-C124 \\sim C24A-C23A
 with sigma of 0.01
 C30A-C29A \\sim C130-C129
 with sigma of 0.01
 C223-F13 \\sim C223-F14 \\sim C223-F15 \\sim C223-F13A \\sim C223-F14A \\sim
C223-F15A
 with sigma of 0.01
 F13-F14 \\sim F14-F15 \\sim F15-F13 \\sim F13A-F14A \\sim F14A-F15A \\sim
F15A-F13A
 with sigma of 0.01
 C219-F13 \\sim C219-F14 \\sim C219-F15 \\sim C219-F13A \\sim C219-F14A \\sim
C219-F15A
 with sigma of 0.01
 C316-F10A \\sim C316-F11A \\sim C316-F12A \\sim C216-F10 \\sim C216-F11 \\sim
C216-F12
 with sigma of 0.01
 F10A-F11A \\sim F11A-F12A \\sim F12A-F10A \\sim F10-F11 \\sim F11-F12 \\sim
F12-F10
 with sigma of 0.01
 C213-F10A \\sim C213-F11A \\sim C213-F12A \\sim C213-F10 \\sim C213-F11 \\sim
C213-F12
 with sigma of 0.01
 C213-C316 \\sim C213-C216
 with sigma of 0.01
 C207-F1 \\sim C207-F2 \\sim C207-F3 \\sim C307-F1A \\sim C307-F2A \\sim
C307-F3A
 with sigma of 0.01
 F1-F2 \\sim F2-F3 \\sim F3-F1 \\sim F1A-F2A \\sim F2A-F3A \\sim F3A-F1A
 with sigma of 0.01
 C203-F1 \\sim C203-F2 \\sim C203-F3 \\sim C203-F1A \\sim C203-F2A \\sim
C203-F3A
 with sigma of 0.01
 C203-C207 \\sim C203-C307
 with sigma of 0.01
3. Uiso/Uaniso restraints and constraints
C27 \\sim C127 \\sim C124 \\sim C24A \\sim C30A \\sim C130 \\sim C29A \\sim
C129 \\sim C307 \\sim C207 \\sim C316 \\sim C216 \\sim F1 \\sim F1A \\sim F2
\\sim F2A \\sim F3 \\sim F3A \\sim F4 \\sim F5 \\sim F6 \\sim F7 \\sim F8 \\sim
F9 \\sim F10 \\sim F10A \\sim F11 \\sim F11A \\sim F12 \\sim F12A \\sim F13
\\sim F13A \\sim F14 \\sim F14A \\sim F15 \\sim F15A \\sim F16 \\sim F17 \\sim
F18 \\sim F19 \\sim F20 \\sim F21 \\sim F22 \\sim F23 \\sim F24: within 1.7A
with sigma of 0.007 and sigma for terminal atoms of 0.02
Uanis(C27) \\sim Ueq, Uanis(C127) \\sim Ueq, Uanis(C124) \\sim Ueq, Uanis(C24A)
\\sim Ueq, Uanis(C30A) \\sim Ueq, Uanis(C130) \\sim Ueq, Uanis(C29A) \\sim Ueq,
Uanis(C129) \\sim Ueq, Uanis(C307) \\sim Ueq, Uanis(C207) \\sim Ueq,
Uanis(C316) \\sim Ueq, Uanis(C216) \\sim Ueq, Uanis(F1) \\sim Ueq, Uanis(F1A)
\\sim Ueq, Uanis(F2) \\sim Ueq, Uanis(F2A) \\sim Ueq, Uanis(F3) \\sim Ueq,
Uanis(F3A) \\sim Ueq, Uanis(F4) \\sim Ueq, Uanis(F5) \\sim Ueq, Uanis(F6) \\sim
Ueq, Uanis(F7) \\sim Ueq, Uanis(F8) \\sim Ueq, Uanis(F9) \\sim Ueq, Uanis(F10)
\\sim Ueq, Uanis(F10A) \\sim Ueq, Uanis(F11) \\sim Ueq, Uanis(F11A) \\sim Ueq,
Uanis(F12) \\sim Ueq, Uanis(F12A) \\sim Ueq, Uanis(F13) \\sim Ueq, Uanis(F13A)
\\sim Ueq, Uanis(F14) \\sim Ueq, Uanis(F14A) \\sim Ueq, Uanis(F15) \\sim Ueq,
Uanis(F15A) \\sim Ueq, Uanis(F16) \\sim Ueq, Uanis(F17) \\sim Ueq, Uanis(F18)
\\sim Ueq, Uanis(F19) \\sim Ueq, Uanis(F20) \\sim Ueq, Uanis(F21) \\sim Ueq,
Uanis(F22) \\sim Ueq, Uanis(F23) \\sim Ueq, Uanis(F24) \\sim Ueq: with sigma of
0.007 and sigma for terminal atoms of 0.02
Uanis(C124) = Uanis(C24A)
Uanis(C27) = Uanis(C127)
Uanis(C30A) = Uanis(C130)
Uanis(C29A) = Uanis(C129)
Uanis(C316) = Uanis(C216)
Uanis(C307) = Uanis(C207)
4. Others
 Sof(C124)=Sof(H12E)=Sof(H12F)=Sof(C129)=Sof(H12I)=Sof(H12J)=Sof(H12K)=
 Sof(C130)=Sof(H13A)=Sof(H13B)=Sof(H13C)=1-FVAR(1)
 Sof(C24A)=Sof(H24C)=Sof(H24D)=Sof(C29A)=Sof(H29D)=Sof(H29E)=Sof(H29F)=
 Sof(C30A)=Sof(H30D)=Sof(H30E)=Sof(H30F)=FVAR(1)
 Sof(F10A)=Sof(F11A)=Sof(F12A)=Sof(C316)=1-FVAR(2)
 Sof(F10)=Sof(F11)=Sof(F12)=Sof(C216)=FVAR(2)
 Sof(F1A)=Sof(F2A)=Sof(F3A)=Sof(C307)=1-FVAR(3)
 Sof(F1)=Sof(F2)=Sof(F3)=Sof(C207)=FVAR(3)
 Fixed Sof: C27(0.5) H27A(0.5) H27B(0.5) C127(0.5) H12G(0.5) H12H(0.5)
 F13(0.5) F13A(0.5) F14(0.5) F14A(0.5) F15(0.5) F15A(0.5)
5.a Secondary CH2 refined with riding coordinates:
 C9(H9A,H9B), C9A(H9AA,H9AB), C12(H12A,H12B), C12A(H12C,H12D), C24(H24A,H24B),
 C24A(H24C,H24D), C27(H27A,H27B), C27A(H27C,H27D), C124(H12E,H12F), C127(H12G,
 H12H)
5.b Aromatic/amide H refined with riding coordinates:
 C202(H202), C204(H204), C206(H206), C210(H210), C212(H212), C214(H214),
 C218(H218), C220(H220), C222(H222), C226(H226), C228(H228), C230(H230)
5.c Idealised Me refined as rotating group:
 C14(H14A,H14B,H14C), C14A(H14D,H14E,H14F), C15(H15A,H15B,H15C), C15A(H15D,
 H15E,H15F), C16(H16A,H16B,H16C), C16A(H16D,H16E,H16F), C17(H17A,H17B,H17C),
 C17A(H17D,H17E,H17F), C29(H29A,H29B,H29C), C29A(H29D,H29E,H29F), C30(H30A,H30B,
 H30C), C30A(H30D,H30E,H30F), C31(H31A,H31B,H31C), C31A(H31D,H31E,H31F),
 C32(H32A,H32B,H32C), C32A(H32D,H32E,H32F), C129(H12I,H12J,H12K), C130(H13A,
 H13B,H13C)
;
_platon_squeeze_void_probe_radius 1.20
_shelx_shelxl_version_number 2014/7
_olex2_submission_special_instructions 'No special instructions were received'

loop_
_space_group_symop_operation_xyz
'x, y, z'
'-x, y+1/2, -z+1/2'
'-x, -y, -z'
'x, -y-1/2, z-1/2'

loop_
_atom_site_label
_atom_site_type_symbol
_atom_site_fract_x
_atom_site_fract_y
_atom_site_fract_z
_atom_site_U_iso_or_equiv
_atom_site_adp_type
_atom_site_occupancy
_atom_site_site_symmetry_order
_atom_site_calc_flag
_atom_site_refinement_flags_posn
_atom_site_refinement_flags_adp
_atom_site_refinement_flags_occupancy
_atom_site_disorder_assembly
_atom_site_disorder_group
Ir1 Ir 0.19375(2) 0.39539(2) 0.47287(2) 0.02424(5) Uani 1 1 d . . . . .
Ir1A Ir 0.18896(2) 0.17419(2) 0.46758(2) 0.02711(6) Uani 1 1 d . . . . .
Cl2 Cl 0.18694(10) 0.28579(6) 0.46433(5) 0.0464(3) Uani 1 1 d . . . . .
O10 O 0.5956(2) 0.39341(19) 0.50101(12) 0.0481(10) Uani 1 1 d . . . . .
O10A O 0.5801(2) 0.19642(19) 0.45576(13) 0.0489(10) Uani 1 1 d . . . . .
O13 O 0.5101(2) 0.40013(16) 0.60049(11) 0.0387(8) Uani 1 1 d . . . . .
O13A O 0.4522(3) 0.17782(19) 0.35238(12) 0.0508(10) Uani 1 1 d . . . . .
O25 O -0.1319(2) 0.43080(16) 0.35252(10) 0.0379(8) Uani 1 1 d . . . . .
O25A O -0.0816(3) 0.15149(19) 0.57885(12) 0.0509(10) Uani 1 1 d D . . . .
O28 O -0.2063(2) 0.40246(17) 0.45261(11) 0.0405(9) Uani 1 1 d D . . . .
O28A O -0.2046(3) 0.18358(19) 0.47627(13) 0.0523(10) Uani 1 1 d . . . . .
N4 N 0.4252(3) 0.39120(19) 0.48700(13) 0.0323(9) Uani 1 1 d . . . . .
N4A N 0.4152(3) 0.18598(17) 0.46323(13) 0.0298(9) Uani 1 1 d . . . . .
N7 N 0.3725(3) 0.39603(16) 0.54763(12) 0.0260(8) Uani 1 1 d . . . . .
N7A N 0.3372(3) 0.17020(17) 0.40003(13) 0.0309(9) Uani 1 1 d . . . . .
N19 N 0.0094(3) 0.41409(16) 0.40144(12) 0.0246(8) Uani 1 1 d . . . . .
N19A N 0.0380(3) 0.16053(18) 0.53340(13) 0.0321(9) Uani 1 1 d . . . . .
N22 N -0.0359(3) 0.39894(17) 0.46280(12) 0.0278(8) Uani 1 1 d . . . . .
N22A N -0.0378(3) 0.18087(18) 0.47074(13) 0.0329(9) Uani 1 1 d . . . . .
C3 C 0.3381(3) 0.3933(2) 0.50438(14) 0.0266(10) Uani 1 1 d . . . . .
C3A C 0.3200(3) 0.1758(2) 0.44226(15) 0.0266(10) Uani 1 1 d . . . . .
C5 C 0.5087(3) 0.3935(2) 0.51847(16) 0.0332(11) Uani 1 1 d . . . . .
C5A C 0.4858(3) 0.1875(2) 0.43494(17) 0.0360(12) Uani 1 1 d . . . . .
C6 C 0.4760(3) 0.3961(2) 0.55682(15) 0.0293(10) Uani 1 1 d . . . . .
C6A C 0.4364(3) 0.1784(2) 0.39486(17) 0.0373(12) Uani 1 1 d . . . . .
C8 C 0.4541(4) 0.3934(3) 0.44275(16) 0.0389(12) Uani 1 1 d . . . . .
C8A C 0.4652(3) 0.1896(2) 0.50906(16) 0.0328(11) Uani 1 1 d . . . . .
C9 C 0.5669(4) 0.3764(4) 0.4550(2) 0.071(2) Uani 1 1 d . . . . .
H9A H 0.5765 0.3327 0.4511 0.085 Uiso 1 1 calc R . . . .
H9B H 0.6080 0.3984 0.4361 0.085 Uiso 1 1 calc R . . . .
C9A C 0.5697(4) 0.2113(3) 0.50064(19) 0.0468(14) Uani 1 1 d . . . . .
H9AA H 0.5760 0.2553 0.5053 0.056 Uiso 1 1 calc R . . . .
H9AB H 0.6227 0.1911 0.5211 0.056 Uiso 1 1 calc R . . . .
C11 C 0.3291(3) 0.4002(2) 0.58878(15) 0.0298(10) Uani 1 1 d . . . . .
C11A C 0.2761(4) 0.1648(2) 0.35612(16) 0.0368(12) Uani 1 1 d . . . . .
C12 C 0.4247(4) 0.3887(4) 0.62139(19) 0.0644(19) Uani 1 1 d . . . . .
H12A H 0.4259 0.4153 0.6472 0.077 Uiso 1 1 calc R . . . .
H12B H 0.4258 0.3464 0.6316 0.077 Uiso 1 1 calc R . . . .
C12A C 0.3626(4) 0.1496(3) 0.32982(18) 0.0488(14) Uani 1 1 d . . . . .
H12C H 0.3719 0.1054 0.3285 0.059 Uiso 1 1 calc R . . . .
H12D H 0.3472 0.1652 0.2995 0.059 Uiso 1 1 calc R . . . .
C14 C 0.4025(4) 0.3460(3) 0.41255(19) 0.0478(14) Uani 1 1 d . . . . .
H14A H 0.4141 0.3063 0.4262 0.072 Uiso 1 1 calc GR . . . .
H14B H 0.4293 0.3467 0.3847 0.072 Uiso 1 1 calc GR . . . .
H14C H 0.3304 0.3542 0.4071 0.072 Uiso 1 1 calc GR . . . .
C14A C 0.4168(4) 0.2358(2) 0.53565(18) 0.0417(13) Uani 1 1 d . . . . .
H14D H 0.4116 0.2744 0.5201 0.063 Uiso 1 1 calc GR . . . .
H14E H 0.4579 0.2408 0.5644 0.063 Uiso 1 1 calc GR . . . .
H14F H 0.3498 0.2220 0.5396 0.063 Uiso 1 1 calc GR . . . .
C15 C 0.4346(6) 0.4552(3) 0.4236(2) 0.0667(19) Uani 1 1 d . . . . .
H15A H 0.3624 0.4629 0.4186 0.100 Uiso 1 1 calc GR . . . .
H15B H 0.4608 0.4578 0.3956 0.100 Uiso 1 1 calc GR . . . .
H15C H 0.4679 0.4853 0.4439 0.100 Uiso 1 1 calc GR . . . .
C15A C 0.4690(4) 0.1279(2) 0.52950(19) 0.0479(14) Uani 1 1 d . . . . .
H15D H 0.4007 0.1139 0.5310 0.072 Uiso 1 1 calc GR . . . .
H15E H 0.5068 0.1297 0.5591 0.072 Uiso 1 1 calc GR . . . .
H15F H 0.5019 0.0998 0.5116 0.072 Uiso 1 1 calc GR . . . .
C16 C 0.2551(4) 0.3509(3) 0.59176(18) 0.0502(15) Uani 1 1 d . . . . .
H16A H 0.1972 0.3565 0.5689 0.075 Uiso 1 1 calc GR . . . .
H16B H 0.2330 0.3520 0.6206 0.075 Uiso 1 1 calc GR . . . .
H16C H 0.2865 0.3120 0.5877 0.075 Uiso 1 1 calc GR . . . .
C16A C 0.2302(4) 0.2256(3) 0.34262(19) 0.0479(14) Uani 1 1 d . . . . .
H16D H 0.1836 0.2371 0.3627 0.072 Uiso 1 1 calc GR . . . .
H16E H 0.1939 0.2230 0.3127 0.072 Uiso 1 1 calc GR . . . .
H16F H 0.2833 0.2558 0.3437 0.072 Uiso 1 1 calc GR . . . .
C17 C 0.2876(5) 0.4626(3) 0.5933(2) 0.0572(16) Uani 1 1 d . . . . .
H17A H 0.3407 0.4924 0.5922 0.086 Uiso 1 1 calc GR . . . .
H17B H 0.2624 0.4659 0.6215 0.086 Uiso 1 1 calc GR . . . .
H17C H 0.2328 0.4700 0.5694 0.086 Uiso 1 1 calc GR . . . .
C17A C 0.2006(4) 0.1149(3) 0.35370(19) 0.0477(14) Uani 1 1 d . . . . .
H17D H 0.2345 0.0771 0.3631 0.072 Uiso 1 1 calc GR . . . .
H17E H 0.1669 0.1108 0.3235 0.072 Uiso 1 1 calc GR . . . .
H17F H 0.1510 0.1243 0.3729 0.072 Uiso 1 1 calc GR . . . .
C18 C 0.0487(3) 0.40237(19) 0.44367(14) 0.0243(9) Uani 1 1 d . . . . .
C18A C 0.0572(3) 0.1708(2) 0.49206(16) 0.0296(10) Uani 1 1 d . . . . .
C20 C -0.0940(3) 0.4179(2) 0.39475(15) 0.0317(11) Uani 1 1 d . . . . .
C20A C -0.0628(4) 0.1626(2) 0.53719(18) 0.0376(12) Uani 1 1 d . . . . .
C21 C -0.1222(3) 0.4078(2) 0.43353(16) 0.0307(10) Uani 1 1 d . . . . .
C21A C -0.1105(3) 0.1758(2) 0.49777(18) 0.0378(12) Uani 1 1 d . . . . .
C23 C 0.0471(3) 0.4241(2) 0.35917(14) 0.0292(10) Uani 1 1 d . . . . .
C23A C 0.0950(4) 0.1421(2) 0.57593(17) 0.0469(14) Uani 1 1 d D . . . .
C24 C -0.0520(4) 0.4133(3) 0.32862(17) 0.0396(12) Uani 1 1 d . . . . .
H24A H -0.0543 0.4377 0.3016 0.048 Uiso 1 1 calc R . . . .
H24B H -0.0586 0.3703 0.3202 0.048 Uiso 1 1 calc R . . . .
C24A C 0.0152(5) 0.1539(5) 0.6057(2) 0.0472(19) Uani 0.685(8) 1 d D U P A 1
H24C H 0.0196 0.1230 0.6290 0.057 Uiso 0.685(8) 1 calc R . P A 1
H24D H 0.0258 0.1939 0.6197 0.057 Uiso 0.685(8) 1 calc R . P A 1
C26 C -0.0605(3) 0.3863(2) 0.50736(15) 0.0292(10) Uani 1 1 d D . . . .
C26A C -0.0864(4) 0.1848(2) 0.42470(17) 0.0374(12) Uani 1 1 d . . . . .
C27 C -0.1740(5) 0.3729(5) 0.4939(3) 0.0367(18) Uani 0.5 1 d D U P B 1
H27A H -0.1851 0.3290 0.4909 0.044 Uiso 0.5 1 calc R . P B 1
H27B H -0.2124 0.3882 0.5166 0.044 Uiso 0.5 1 calc R . P B 1
C27A C -0.1915(4) 0.2048(3) 0.4331(2) 0.0525(16) Uani 1 1 d . . . . .
H27C H -0.1971 0.2492 0.4317 0.063 Uiso 1 1 calc R . . . .
H27D H -0.2436 0.1874 0.4107 0.063 Uiso 1 1 calc R . . . .
C29 C 0.1250(4) 0.3783(3) 0.35112(18) 0.0489(14) Uani 1 1 d . . . . .
H29A H 0.1875 0.3863 0.3707 0.073 Uiso 1 1 calc GR . . . .
H29B H 0.1369 0.3809 0.3206 0.073 Uiso 1 1 calc GR . . . .
H29C H 0.1011 0.3378 0.3568 0.073 Uiso 1 1 calc GR . . . .
C29A C 0.1942(6) 0.1735(5) 0.5888(3) 0.066(3) Uani 0.685(8) 1 d D U P A 1
H29D H 0.2369 0.1666 0.5662 0.099 Uiso 0.685(8) 1 calc GR . P A 1
H29E H 0.2271 0.1575 0.6168 0.099 Uiso 0.685(8) 1 calc GR . P A 1
H29F H 0.1829 0.2168 0.5916 0.099 Uiso 0.685(8) 1 calc GR . P A 1
C30 C 0.0832(4) 0.4884(2) 0.35672(17) 0.0450(13) Uani 1 1 d . . . . .
H30A H 0.0281 0.5161 0.3596 0.067 Uiso 1 1 calc GR . . . .
H30B H 0.1063 0.4950 0.3285 0.067 Uiso 1 1 calc GR . . . .
H30C H 0.1385 0.4957 0.3805 0.067 Uiso 1 1 calc GR . . . .
C30A C 0.1129(7) 0.0732(3) 0.5717(3) 0.054(2) Uani 0.685(8) 1 d D U P A 1
H30D H 0.0484 0.0526 0.5648 0.081 Uiso 0.685(8) 1 calc GR . P A 1
H30E H 0.1485 0.0578 0.5995 0.081 Uiso 0.685(8) 1 calc GR . P A 1
H30F H 0.1532 0.0660 0.5483 0.081 Uiso 0.685(8) 1 calc GR . P A 1
C31 C -0.0215(5) 0.3258(2) 0.5232(2) 0.0515(15) Uani 1 1 d . . . . .
H31A H -0.0508 0.2947 0.5027 0.077 Uiso 1 1 calc GR . . . .
H31B H -0.0398 0.3179 0.5522 0.077 Uiso 1 1 calc GR . . . .
H31C H 0.0515 0.3252 0.5250 0.077 Uiso 1 1 calc GR . . . .
C31A C -0.0384(4) 0.2310(3) 0.39830(19) 0.0529(16) Uani 1 1 d . . . . .
H31D H -0.0336 0.2696 0.4138 0.079 Uiso 1 1 calc GR . . . .
H31E H -0.0793 0.2359 0.3695 0.079 Uiso 1 1 calc GR . . . .
H31F H 0.0288 0.2174 0.3944 0.079 Uiso 1 1 calc GR . . . .
C32 C -0.0222(5) 0.4349(3) 0.53950(19) 0.0554(16) Uani 1 1 d . . . . .
H32A H 0.0511 0.4353 0.5435 0.083 Uiso 1 1 calc GR . . . .
H32B H -0.0451 0.4270 0.5677 0.083 Uiso 1 1 calc GR . . . .
H32C H -0.0477 0.4740 0.5282 0.083 Uiso 1 1 calc GR . . . .
C32A C -0.0909(5) 0.1219(3) 0.4050(2) 0.0626(18) Uani 1 1 d . . . . .
H32D H -0.0229 0.1077 0.4033 0.094 Uiso 1 1 calc GR . . . .
H32E H -0.1296 0.1229 0.3755 0.094 Uiso 1 1 calc GR . . . .
H32F H -0.1232 0.0944 0.4235 0.094 Uiso 1 1 calc GR . . . .
C124 C 0.0093(7) 0.1269(10) 0.6023(5) 0.0472(19) Uani 0.315(8) 1 d D U P A 2
H12E H 0.0031 0.0828 0.6052 0.057 Uiso 0.315(8) 1 calc R . P A 2
H12F H 0.0232 0.1447 0.6320 0.057 Uiso 0.315(8) 1 calc R . P A 2
C127 C -0.1739(6) 0.4019(5) 0.4994(2) 0.0367(18) Uani 0.5 1 d D U P B 2
H12G H -0.2121 0.3714 0.5135 0.044 Uiso 0.5 1 calc R . P B 2
H12H H -0.1854 0.4417 0.5121 0.044 Uiso 0.5 1 calc R . P B 2
C129 C 0.1373(16) 0.2039(6) 0.5931(7) 0.066(3) Uani 0.315(8) 1 d D U P A 2
H12I H 0.1774 0.2211 0.5722 0.099 Uiso 0.315(8) 1 calc GR . P A 2
H12J H 0.1793 0.1985 0.6215 0.099 Uiso 0.315(8) 1 calc GR . P A 2
H12K H 0.0818 0.2311 0.5964 0.099 Uiso 0.315(8) 1 calc GR . P A 2
C130 C 0.1780(12) 0.0959(7) 0.5806(7) 0.054(2) Uani 0.315(8) 1 d D U P A 2
H13A H 0.1541 0.0591 0.5649 0.081 Uiso 0.315(8) 1 calc GR . P A 2
H13B H 0.1984 0.0867 0.6117 0.081 Uiso 0.315(8) 1 calc GR . P A 2
H13C H 0.2354 0.1119 0.5682 0.081 Uiso 0.315(8) 1 calc GR . P A 2
F1 F 0.3536(5) 0.2513(4) 0.2384(3) 0.100(3) Uani 0.604(7) 1 d D U P C 1
F1A F 0.3726(9) 0.2898(6) 0.1722(3) 0.093(4) Uani 0.396(7) 1 d D U P C 2
F2 F 0.3272(4) 0.3289(3) 0.1995(3) 0.097(3) Uani 0.604(7) 1 d D U P C 1
F2A F 0.4143(8) 0.2168(3) 0.2145(4) 0.097(4) Uani 0.396(7) 1 d D U P C 2
F3 F 0.4015(6) 0.2553(4) 0.1758(3) 0.102(3) Uani 0.604(7) 1 d D U P C 1
F3A F 0.3270(6) 0.2867(6) 0.2351(5) 0.096(4) Uani 0.396(7) 1 d D U P C 2
F4 F 0.5973(3) 0.29302(18) 0.36464(11) 0.0667(11) Uani 1 1 d . U . . .
F5 F 0.7451(2) 0.31546(17) 0.35255(10) 0.0589(9) Uani 1 1 d . U . . .
F6 F 0.6426(3) 0.38513(18) 0.36212(11) 0.0675(10) Uani 1 1 d . U . . .
F7 F 0.7870(3) 0.15049(15) 0.10068(13) 0.0809(13) Uani 1 1 d . U . . .
F8 F 0.7707(3) 0.22921(15) 0.06119(10) 0.0562(9) Uani 1 1 d . U . . .
F9 F 0.6509(3) 0.20213(17) 0.09324(13) 0.0705(11) Uani 1 1 d . U . . .
F10 F 1.0191(8) 0.2753(4) 0.2676(3) 0.100(3) Uani 0.656(13) 1 d D U P D 1
F10A F 1.0229(12) 0.1878(5) 0.2328(5) 0.089(4) Uani 0.344(13) 1 d D U P D 2
F11 F 1.0831(4) 0.2458(5) 0.2124(3) 0.116(3) Uani 0.656(13) 1 d D U P D 1
F11A F 0.9710(12) 0.2501(9) 0.2769(3) 0.098(5) Uani 0.344(13) 1 d D U P D 2
F12 F 0.9943(6) 0.1856(3) 0.2450(3) 0.094(3) Uani 0.656(13) 1 d D U P D 1
F12A F 1.0736(8) 0.2785(8) 0.2351(6) 0.096(4) Uani 0.344(13) 1 d D U P D 2
F13 F 1.0961(6) 0.5585(3) 0.2117(3) 0.079(3) Uani 0.5 1 d D U P E 1
F13A F 1.1029(5) 0.4493(3) 0.2101(4) 0.078(3) Uani 0.5 1 d D U P E 2
F14 F 1.1230(5) 0.4705(5) 0.2349(3) 0.102(4) Uani 0.5 1 d D U P E 1
F14A F 1.0572(7) 0.5191(5) 0.1668(2) 0.090(4) Uani 0.5 1 d D U P E 2
F15 F 1.0654(6) 0.4861(4) 0.1686(2) 0.077(3) Uani 0.5 1 d D U P E 1
F15A F 1.1196(5) 0.5384(4) 0.2322(3) 0.084(4) Uani 0.5 1 d D U P E 2
F16 F 0.8606(3) 0.59584(15) 0.32263(10) 0.0586(9) Uani 1 1 d . U . . .
F17 F 0.7811(3) 0.63878(14) 0.26612(11) 0.0583(9) Uani 1 1 d . U . . .
F18 F 0.7082(2) 0.57306(16) 0.30015(11) 0.0591(9) Uani 1 1 d . U . . .
F19 F 0.8189(3) 0.48993(18) 0.04683(12) 0.0695(10) Uani 1 1 d . U . . .
F20 F 0.6824(3) 0.51304(15) 0.00525(11) 0.0638(10) Uani 1 1 d . U . . .
F21 F 0.7238(3) 0.42056(15) 0.01645(11) 0.0608(9) Uani 1 1 d . U . . .
F22 F 0.4244(3) 0.5531(2) 0.14775(16) 0.1018(17) Uani 1 1 d . U . . .
F23 F 0.4039(3) 0.56253(18) 0.07925(15) 0.0842(13) Uani 1 1 d . U . . .
F24 F 0.3575(3) 0.48293(18) 0.10708(17) 0.0899(14) Uani 1 1 d . U . . .
C201 C 0.6427(3) 0.3693(2) 0.22315(15) 0.0303(10) Uani 1 1 d . . . . .
C202 C 0.5524(4) 0.3412(2) 0.20614(18) 0.0410(12) Uani 1 1 d . . . . .
H202 H 0.5300 0.3432 0.1755 0.049 Uiso 1 1 calc R . . . .
C203 C 0.4949(4) 0.3106(2) 0.23237(18) 0.0489(14) Uani 1 1 d D . . . .
C204 C 0.5252(4) 0.3065(3) 0.27722(19) 0.0495(14) Uani 1 1 d . . . . .
H204 H 0.4857 0.2853 0.2953 0.059 Uiso 1 1 calc R . . . .
C205 C 0.6128(4) 0.3335(2) 0.29505(17) 0.0367(12) Uani 1 1 d . . . . .
C206 C 0.6705(3) 0.3645(2) 0.26838(15) 0.0303(10) Uani 1 1 d . . . . .
H206 H 0.7310 0.3831 0.2815 0.036 Uiso 1 1 calc R . . . .
C207 C 0.3949(6) 0.2868(3) 0.2116(3) 0.0788(18) Uani 0.604(7) 1 d D U P C 1
C208 C 0.6496(4) 0.3315(3) 0.34351(19) 0.0475(14) Uani 1 1 d . . . . .
C209 C 0.7787(3) 0.33551(19) 0.17934(15) 0.0270(10) Uani 1 1 d . . . . .
C210 C 0.7458(4) 0.2978(2) 0.14424(15) 0.0289(10) Uani 1 1 d . . . . .
H210 H 0.6893 0.3096 0.1240 0.035 Uiso 1 1 calc R . . . .
C211 C 0.7923(4) 0.2433(2) 0.13750(16) 0.0346(11) Uani 1 1 d . . . . .
C212 C 0.8742(4) 0.2243(2) 0.1662(2) 0.0464(14) Uani 1 1 d . . . . .
H212 H 0.9063 0.1873 0.1617 0.056 Uiso 1 1 calc R . . . .
C213 C 0.9086(4) 0.2609(2) 0.20191(18) 0.0492(15) Uani 1 1 d D . . . .
C214 C 0.8615(4) 0.3144(2) 0.20787(17) 0.0376(12) Uani 1 1 d . . . . .
H214 H 0.8865 0.3383 0.2326 0.045 Uiso 1 1 calc R . . . .
C215 C 0.7506(5) 0.2059(2) 0.0986(2) 0.0459(14) Uani 1 1 d . . . . .
C216 C 1.0021(6) 0.2416(3) 0.2317(3) 0.0782(18) Uani 0.656(13) 1 d D U P D 1
C217 C 0.7954(3) 0.44744(19) 0.21430(13) 0.0239(9) Uani 1 1 d . . . . .
C218 C 0.8919(3) 0.4542(2) 0.20355(14) 0.0275(10) Uani 1 1 d . . . . .
H218 H 0.9149 0.4260 0.1841 0.033 Uiso 1 1 calc R . . . .
C219 C 0.9555(3) 0.50052(19) 0.22022(14) 0.0284(10) Uani 1 1 d D . . . .
C220 C 0.9247(3) 0.5423(2) 0.24786(15) 0.0298(10) Uani 1 1 d . . . . .
H220 H 0.9684 0.5736 0.2598 0.036 Uiso 1 1 calc R . . . .
C221 C 0.8290(3) 0.5381(2) 0.25799(14) 0.0271(10) Uani 1 1 d . . . . .
C222 C 0.7658(3) 0.4917(2) 0.24176(14) 0.0267(10) Uani 1 1 d . . . . .
H222 H 0.7004 0.4899 0.2496 0.032 Uiso 1 1 calc R . . . .
C223 C 1.0588(4) 0.50301(19) 0.20808(15) 0.0486(14) Uani 1 1 d D . . . .
C224 C 0.7945(4) 0.5861(2) 0.28670(16) 0.0373(12) Uani 1 1 d . . . . .
C225 C 0.6611(3) 0.42997(19) 0.14749(14) 0.0278(10) Uani 1 1 d . . . . .
C226 C 0.7084(4) 0.4364(2) 0.11001(15) 0.0312(11) Uani 1 1 d . . . . .
H226 H 0.7697 0.4159 0.1089 0.037 Uiso 1 1 calc R . . . .
C227 C 0.6682(4) 0.4718(2) 0.07461(15) 0.0341(11) Uani 1 1 d . . . . .
C228 C 0.5785(4) 0.5017(2) 0.07494(17) 0.0413(13) Uani 1 1 d . . . . .
H228 H 0.5514 0.5263 0.0509 0.050 Uiso 1 1 calc R . . . .
C229 C 0.5293(4) 0.4952(2) 0.11051(17) 0.0382(12) Uani 1 1 d . . . . .
C230 C 0.5709(3) 0.4602(2) 0.14638(16) 0.0339(11) Uani 1 1 d . . . . .
H230 H 0.5361 0.4570 0.1709 0.041 Uiso 1 1 calc R . . . .
C231 C 0.7223(5) 0.4742(2) 0.03610(18) 0.0480(14) Uani 1 1 d . . . . .
C232 C 0.4294(4) 0.5234(3) 0.1110(2) 0.0528(16) Uani 1 1 d . . . . .
C307 C 0.4031(7) 0.2759(4) 0.2136(3) 0.0788(18) Uani 0.396(7) 1 d D U P C 2
C316 C 0.9943(8) 0.2439(5) 0.2369(4) 0.0782(18) Uani 0.344(13) 1 d D U P D 2
B200 B 0.7177(4) 0.3959(2) 0.19089(17) 0.0275(11) Uani 1 1 d . . . . .

loop_
_atom_site_aniso_label
_atom_site_aniso_U_11
_atom_site_aniso_U_22
_atom_site_aniso_U_33
_atom_site_aniso_U_23
_atom_site_aniso_U_13
_atom_site_aniso_U_12
Ir1 0.01715(9) 0.03176(10) 0.02371(10) 0.00310(7) 0.00263(6) 0.00190(7)
Ir1A 0.02023(9) 0.03069(10) 0.02910(10) 0.00000(8) -0.00076(7) 0.00211(7)
Cl2 0.0399(7) 0.0312(6) 0.0671(10) 0.0003(6) 0.0052(6) 0.0051(5)
O10 0.0165(17) 0.091(3) 0.037(2) -0.011(2) 0.0030(15) -0.0033(17)
O10A 0.0204(18) 0.075(3) 0.050(2) -0.014(2) 0.0003(16) 0.0021(17)
O13 0.0284(18) 0.059(2) 0.0269(18) -0.0083(16) -0.0037(14) 0.0049(15)
O13A 0.032(2) 0.081(3) 0.040(2) -0.014(2) 0.0084(17) -0.0017(19)
O25 0.0239(17) 0.060(2) 0.0276(18) 0.0121(16) -0.0031(14) 0.0062(15)
O25A 0.038(2) 0.073(3) 0.044(2) 0.019(2) 0.0141(18) 0.0020(19)
O28 0.0190(16) 0.066(3) 0.037(2) 0.0185(17) 0.0057(14) 0.0078(15)
O28A 0.0236(19) 0.076(3) 0.056(3) 0.020(2) 0.0034(17) 0.0032(18)
N4 0.0175(19) 0.053(3) 0.026(2) 0.0004(18) 0.0024(16) -0.0020(17)
N4A 0.022(2) 0.036(2) 0.030(2) -0.0074(17) -0.0017(16) 0.0062(16)
N7 0.0219(19) 0.032(2) 0.024(2) -0.0007(16) 0.0018(15) 0.0021(15)
N7A 0.022(2) 0.038(2) 0.032(2) -0.0088(18) -0.0014(16) 0.0067(16)
N19 0.0188(18) 0.031(2) 0.024(2) 0.0058(16) 0.0025(15) 0.0045(15)
N19A 0.025(2) 0.038(2) 0.033(2) 0.0055(18) 0.0045(17) 0.0008(16)
N22 0.0172(18) 0.036(2) 0.030(2) 0.0075(17) 0.0028(15) 0.0024(15)
N22A 0.022(2) 0.041(2) 0.036(2) 0.0038(18) 0.0051(17) 0.0030(17)
C3 0.019(2) 0.036(3) 0.024(2) 0.0008(19) 0.0031(17) -0.0006(18)
C3A 0.020(2) 0.029(2) 0.029(2) -0.0011(19) -0.0022(18) 0.0053(17)
C5 0.019(2) 0.050(3) 0.030(3) -0.003(2) 0.0007(19) -0.001(2)
C5A 0.018(2) 0.046(3) 0.042(3) -0.008(2) 0.001(2) 0.005(2)
C6 0.022(2) 0.035(3) 0.028(2) -0.002(2) -0.0030(18) -0.0002(18)
C6A 0.023(3) 0.051(3) 0.038(3) -0.008(2) 0.006(2) 0.002(2)
C8 0.025(3) 0.064(4) 0.030(3) 0.003(2) 0.010(2) -0.008(2)
C8A 0.027(3) 0.032(3) 0.035(3) -0.005(2) -0.008(2) 0.004(2)
C9 0.031(3) 0.140(7) 0.044(4) -0.006(4) 0.010(3) -0.003(4)
C9A 0.026(3) 0.062(4) 0.050(4) -0.007(3) -0.004(2) -0.001(2)
C11 0.032(3) 0.037(3) 0.021(2) -0.0014(19) 0.0031(19) 0.005(2)
C11A 0.032(3) 0.050(3) 0.028(3) -0.009(2) 0.000(2) 0.004(2)
C12 0.036(3) 0.125(6) 0.032(3) 0.001(3) 0.006(3) -0.001(3)
C12A 0.041(3) 0.074(4) 0.031(3) -0.009(3) 0.005(2) 0.003(3)
C14 0.049(3) 0.055(4) 0.044(3) -0.006(3) 0.020(3) 0.004(3)
C14A 0.036(3) 0.045(3) 0.041(3) -0.010(2) -0.005(2) 0.006(2)
C15 0.102(5) 0.058(4) 0.048(4) -0.003(3) 0.036(4) -0.023(4)
C15A 0.049(3) 0.042(3) 0.046(3) 0.001(3) -0.019(3) 0.004(2)
C16 0.064(4) 0.054(4) 0.037(3) -0.009(3) 0.023(3) -0.019(3)
C16A 0.042(3) 0.059(4) 0.039(3) 0.000(3) -0.006(2) 0.009(3)
C17 0.087(5) 0.044(3) 0.045(4) -0.005(3) 0.023(3) 0.021(3)
C17A 0.042(3) 0.058(4) 0.041(3) -0.015(3) 0.000(2) -0.011(3)
C18 0.017(2) 0.029(2) 0.027(2) 0.0038(18) 0.0036(17) 0.0022(17)
C18A 0.024(2) 0.033(3) 0.030(3) 0.001(2) -0.0027(19) 0.0025(18)
C20 0.022(2) 0.043(3) 0.028(3) 0.009(2) -0.0036(19) 0.005(2)
C20A 0.026(3) 0.043(3) 0.045(3) 0.005(2) 0.008(2) 0.001(2)
C21 0.017(2) 0.041(3) 0.034(3) 0.008(2) 0.0018(19) 0.0034(18)
C21A 0.019(2) 0.048(3) 0.047(3) 0.006(2) 0.008(2) 0.004(2)
C23 0.029(2) 0.037(3) 0.022(2) 0.004(2) 0.0033(18) 0.004(2)
C23A 0.037(3) 0.067(4) 0.036(3) 0.022(3) 0.003(2) -0.003(3)
C24 0.034(3) 0.052(3) 0.032(3) 0.006(2) 0.003(2) 0.005(2)
C24A 0.050(3) 0.051(4) 0.041(3) 0.005(3) 0.008(2) 0.005(3)
C26 0.019(2) 0.040(3) 0.029(3) 0.007(2) 0.0069(18) 0.0033(19)
C26A 0.026(3) 0.051(3) 0.032(3) 0.001(2) -0.006(2) -0.001(2)
C27 0.031(3) 0.043(4) 0.036(3) 0.005(3) 0.007(2) 0.005(3)
C27A 0.029(3) 0.081(5) 0.047(4) 0.013(3) 0.004(2) 0.003(3)
C29 0.047(3) 0.066(4) 0.033(3) 0.002(3) 0.006(2) 0.022(3)
C29A 0.043(5) 0.109(7) 0.042(4) 0.017(5) -0.007(4) -0.020(4)
C30 0.051(3) 0.052(3) 0.032(3) 0.007(2) 0.007(2) -0.008(3)
C30A 0.041(4) 0.062(5) 0.061(5) 0.030(4) 0.014(4) 0.016(4)
C31 0.071(4) 0.038(3) 0.051(4) 0.016(3) 0.027(3) 0.007(3)
C31A 0.034(3) 0.084(5) 0.037(3) 0.012(3) -0.005(2) 0.000(3)
C32 0.082(4) 0.045(3) 0.046(4) -0.004(3) 0.032(3) -0.002(3)
C32A 0.048(4) 0.080(5) 0.054(4) -0.013(3) -0.009(3) 0.005(3)
C124 0.050(3) 0.051(4) 0.041(3) 0.005(3) 0.008(2) 0.005(3)
C127 0.031(3) 0.043(4) 0.036(3) 0.005(3) 0.007(2) 0.005(3)
C129 0.043(5) 0.109(7) 0.042(4) 0.017(5) -0.007(4) -0.020(4)
C130 0.041(4) 0.062(5) 0.061(5) 0.030(4) 0.014(4) 0.016(4)
F1 0.067(5) 0.117(6) 0.106(5) 0.044(5) -0.023(4) -0.060(5)
F1A 0.070(6) 0.102(8) 0.094(7) 0.021(6) -0.039(5) -0.045(6)
F2 0.054(4) 0.106(5) 0.117(6) -0.001(5) -0.031(4) -0.022(4)
F2A 0.072(6) 0.089(6) 0.119(7) -0.019(6) -0.018(6) -0.031(5)
F3 0.077(5) 0.107(6) 0.112(6) -0.055(5) -0.016(4) -0.027(5)
F3A 0.047(5) 0.113(8) 0.126(8) -0.021(7) 0.007(6) -0.020(6)
F4 0.064(2) 0.095(3) 0.043(2) 0.0159(18) 0.0150(17) -0.030(2)
F5 0.048(2) 0.092(3) 0.0345(18) 0.0181(17) -0.0024(15) -0.0058(18)
F6 0.090(3) 0.078(3) 0.037(2) -0.0119(18) 0.0148(18) -0.009(2)
F7 0.140(4) 0.0337(19) 0.062(3) -0.0178(17) -0.008(2) 0.014(2)
F8 0.073(2) 0.061(2) 0.0345(18) -0.0113(15) 0.0075(16) 0.0012(17)
F9 0.063(2) 0.078(3) 0.070(3) -0.039(2) 0.0101(19) -0.0293(19)
F10 0.103(6) 0.073(5) 0.098(5) -0.028(4) -0.070(4) 0.038(4)
F10A 0.086(7) 0.059(7) 0.110(8) -0.001(6) -0.021(7) 0.049(6)
F11 0.073(4) 0.114(6) 0.145(7) 0.014(6) -0.035(4) 0.023(4)
F11A 0.094(8) 0.099(9) 0.088(7) 0.015(7) -0.032(7) 0.031(7)
F12 0.115(6) 0.060(4) 0.093(5) 0.017(4) -0.033(5) 0.036(4)
F12A 0.058(6) 0.097(8) 0.118(8) 0.011(7) -0.037(6) 0.000(6)
F13 0.060(5) 0.075(5) 0.113(8) -0.030(5) 0.044(5) -0.035(4)
F13A 0.036(4) 0.057(5) 0.146(8) -0.008(5) 0.032(5) 0.007(3)
F14 0.041(5) 0.145(9) 0.119(8) 0.023(7) 0.010(5) 0.012(6)
F14A 0.082(6) 0.120(8) 0.080(6) 0.024(6) 0.049(5) -0.009(6)
F15 0.061(5) 0.102(7) 0.078(6) -0.054(5) 0.047(4) -0.040(5)
F15A 0.035(4) 0.118(8) 0.102(7) -0.055(6) 0.016(4) -0.030(5)
F16 0.062(2) 0.072(2) 0.0375(19) -0.0273(16) -0.0052(16) 0.0115(17)
F17 0.083(2) 0.0350(18) 0.057(2) -0.0045(16) 0.0131(18) 0.0144(17)
F18 0.054(2) 0.063(2) 0.066(2) -0.0301(18) 0.0293(17) -0.0074(17)
F19 0.067(2) 0.087(3) 0.054(2) 0.017(2) 0.0068(18) -0.018(2)
F20 0.098(3) 0.054(2) 0.0373(19) 0.0205(16) 0.0002(18) 0.0048(19)
F21 0.098(3) 0.0443(19) 0.043(2) -0.0033(16) 0.0200(18) -0.0024(18)
F22 0.078(3) 0.123(4) 0.096(3) -0.042(3) -0.013(2) 0.059(3)
F23 0.065(2) 0.067(3) 0.111(3) 0.028(2) -0.020(2) 0.025(2)
F24 0.041(2) 0.062(2) 0.164(4) 0.007(3) 0.004(2) 0.0009(18)
C201 0.028(2) 0.033(3) 0.029(3) -0.004(2) 0.0006(19) 0.0012(19)
C202 0.039(3) 0.045(3) 0.035(3) -0.004(2) -0.005(2) -0.004(2)
C203 0.035(3) 0.062(4) 0.047(4) 0.000(3) 0.000(3) -0.020(3)
C204 0.042(3) 0.061(4) 0.047(4) 0.004(3) 0.011(3) -0.019(3)
C205 0.031(3) 0.045(3) 0.034(3) 0.001(2) 0.006(2) -0.004(2)
C206 0.026(2) 0.038(3) 0.026(3) -0.003(2) 0.0013(19) -0.0042(19)
C207 0.065(3) 0.088(3) 0.081(3) 0.004(3) 0.001(3) -0.024(3)
C208 0.048(4) 0.059(4) 0.038(3) 0.004(3) 0.014(3) -0.012(3)
C209 0.030(2) 0.026(2) 0.023(2) 0.0030(18) 0.0005(19) 0.0009(18)
C210 0.033(3) 0.031(3) 0.021(2) 0.0006(19) 0.0003(19) 0.0004(19)
C211 0.041(3) 0.030(3) 0.032(3) -0.004(2) 0.004(2) -0.001(2)
C212 0.053(3) 0.029(3) 0.057(4) -0.008(2) 0.004(3) 0.010(2)
C213 0.051(3) 0.035(3) 0.055(4) 0.001(3) -0.014(3) 0.009(3)
C214 0.044(3) 0.033(3) 0.031(3) 0.000(2) -0.010(2) 0.004(2)
C215 0.060(4) 0.031(3) 0.047(4) -0.012(2) 0.007(3) -0.004(2)
C216 0.078(3) 0.063(3) 0.085(3) -0.004(3) -0.016(3) 0.025(3)
C217 0.029(2) 0.026(2) 0.016(2) 0.0023(17) -0.0016(17) 0.0013(17)
C218 0.034(3) 0.027(2) 0.022(2) -0.0023(18) 0.0042(19) 0.0041(19)
C219 0.028(2) 0.030(2) 0.027(2) 0.0027(19) 0.0040(19) 0.0015(19)
C220 0.038(3) 0.026(2) 0.025(2) 0.0022(19) 0.0009(19) -0.0041(19)
C221 0.033(2) 0.029(2) 0.019(2) 0.0028(18) 0.0027(18) 0.0046(19)
C222 0.027(2) 0.030(2) 0.022(2) 0.0025(19) 0.0011(18) 0.0029(18)
C223 0.037(3) 0.051(4) 0.060(4) 0.000(3) 0.014(3) -0.009(3)
C224 0.042(3) 0.039(3) 0.031(3) -0.006(2) 0.004(2) 0.002(2)
C225 0.034(3) 0.023(2) 0.023(2) -0.0076(18) -0.0067(19) -0.0022(18)
C226 0.037(3) 0.023(2) 0.030(3) -0.0025(19) -0.008(2) -0.0004(19)
C227 0.051(3) 0.023(2) 0.025(3) -0.0019(19) -0.006(2) -0.008(2)
C228 0.056(3) 0.027(3) 0.033(3) 0.002(2) -0.018(2) 0.000(2)
C229 0.038(3) 0.030(3) 0.040(3) -0.007(2) -0.016(2) 0.005(2)
C230 0.033(3) 0.033(3) 0.033(3) -0.006(2) -0.004(2) 0.001(2)
C231 0.071(4) 0.037(3) 0.033(3) 0.011(2) -0.004(3) -0.009(3)
C232 0.047(3) 0.043(3) 0.061(4) -0.007(3) -0.016(3) 0.010(3)
C307 0.065(3) 0.088(3) 0.081(3) 0.004(3) 0.001(3) -0.024(3)
C316 0.078(3) 0.063(3) 0.085(3) -0.004(3) -0.016(3) 0.025(3)
B200 0.032(3) 0.027(3) 0.022(3) -0.003(2) -0.001(2) 0.002(2)

loop_
_atom_type_symbol
_atom_type_description
_atom_type_scat_dispersion_real
_atom_type_scat_dispersion_imag
_atom_type_scat_source
C C 0.0033 0.0016 'International Tables Vol C Tables 4.2.6.8 and 6.1.1.4'
H H 0.0000 0.0000 'International Tables Vol C Tables 4.2.6.8 and 6.1.1.4'
B B 0.0013 0.0007 'International Tables Vol C Tables 4.2.6.8 and 6.1.1.4'
Cl Cl 0.1484 0.1585 'International Tables Vol C Tables 4.2.6.8 and 6.1.1.4'
F F 0.0171 0.0103 'International Tables Vol C Tables 4.2.6.8 and 6.1.1.4'
Ir Ir -1.4442 7.9887 'International Tables Vol C Tables 4.2.6.8 and 6.1.1.4'
N N 0.0061 0.0033 'International Tables Vol C Tables 4.2.6.8 and 6.1.1.4'
O O 0.0106 0.0060 'International Tables Vol C Tables 4.2.6.8 and 6.1.1.4'

loop_
_geom_angle_atom_site_label_1
_geom_angle_atom_site_label_2
_geom_angle_atom_site_label_3
_geom_angle
C3 Ir1 Cl2 92.66(13)
C18 Ir1 Cl2 90.55(12)
C18 Ir1 C3 176.35(18)
C3A Ir1A Cl2 88.42(13)
C18A Ir1A Cl2 92.72(13)
C18A Ir1A C3A 178.62(19)
Ir1 Cl2 Ir1A 171.47(7)
C5 O10 C9 105.3(4)
C5A O10A C9A 105.7(4)
C6 O13 C12 104.9(4)
C6A O13A C12A 103.3(4)
C20 O25 C24 103.2(3)
C20A O25A C24A 104.8(4)
C20A O25A C124 106.2(6)
C21 O28 C27 104.9(4)
C21 O28 C127 106.5(4)
C21A O28A C27A 105.1(4)
C3 N4 C5 112.7(4)
C3 N4 C8 136.4(4)
C5 N4 C8 110.5(4)
C3A N4A C5A 113.1(4)
C3A N4A C8A 136.6(4)
C5A N4A C8A 109.9(4)
C3 N7 C6 113.1(4)
C3 N7 C11 137.0(4)
C6 N7 C11 109.9(4)
C3A N7A C6A 113.7(4)
C3A N7A C11A 136.9(4)
C6A N7A C11A 108.9(4)
C18 N19 C20 113.5(4)
C18 N19 C23 137.3(4)
C20 N19 C23 109.2(3)
C18A N19A C20A 113.6(4)
C18A N19A C23A 137.2(4)
C20A N19A C23A 108.9(4)
C18 N22 C21 113.0(4)
C18 N22 C26 136.6(4)
C21 N22 C26 110.4(3)
C18A N22A C21A 113.2(4)
C18A N22A C26A 136.3(4)
C21A N22A C26A 109.3(4)
N4 C3 Ir1 129.1(3)
N7 C3 Ir1 129.3(3)
N7 C3 N4 101.5(4)
N4A C3A Ir1A 129.0(3)
N7A C3A Ir1A 130.2(3)
N7A C3A N4A 100.8(4)
O10 C5 N4 112.7(4)
C6 C5 O10 140.8(4)
C6 C5 N4 106.5(4)
O10A C5A N4A 113.1(4)
C6A C5A O10A 140.4(5)
C6A C5A N4A 106.5(4)
O13 C6 N7 112.8(4)
C5 C6 O13 141.1(4)
C5 C6 N7 106.1(4)
O13A C6A N7A 113.7(4)
C5A C6A O13A 140.3(5)
C5A C6A N7A 105.9(4)
N4 C8 C9 98.6(4)
N4 C8 C14 112.8(4)
N4 C8 C15 109.9(4)
C14 C8 C9 109.1(5)
C15 C8 C9 115.2(5)
C15 C8 C14 110.9(5)
N4A C8A C9A 99.0(4)
N4A C8A C14A 112.4(4)
N4A C8A C15A 109.4(4)
C14A C8A C9A 110.8(4)
C15A C8A C9A 112.2(4)
C15A C8A C14A 112.3(5)
O10 C9 C8 106.3(5)
O10A C9A C8A 107.9(4)
N7 C11 C12 98.6(4)
N7 C11 C16 111.1(4)
N7 C11 C17 109.7(4)
C16 C11 C12 110.0(5)
C16 C11 C17 114.0(5)
C17 C11 C12 112.3(5)
N7A C11A C12A 97.7(4)
N7A C11A C16A 109.2(4)
N7A C11A C17A 112.8(4)
C16A C11A C12A 111.0(5)
C17A C11A C12A 111.8(4)
C17A C11A C16A 113.3(5)
O13 C12 C11 109.4(4)
O13A C12A C11A 107.1(4)
N19 C18 Ir1 130.8(3)
N19 C18 N22 101.0(3)
N22 C18 Ir1 128.1(3)
N19A C18A Ir1A 130.8(3)
N19A C18A N22A 100.5(4)
N22A C18A Ir1A 128.6(4)
O25 C20 N19 112.7(4)
C21 C20 O25 141.5(4)
C21 C20 N19 105.8(4)
O25A C20A N19A 113.1(4)
C21A C20A O25A 140.5(5)
C21A C20A N19A 106.4(4)
O28 C21 N22 112.6(4)
C20 C21 O28 140.7(4)
C20 C21 N22 106.7(4)
O28A C21A N22A 113.1(5)
C20A C21A O28A 140.6(5)
C20A C21A N22A 106.3(4)
N19 C23 C24 97.7(3)
N19 C23 C29 112.3(4)
N19 C23 C30 109.9(4)
C29 C23 C24 111.0(4)
C29 C23 C30 113.0(4)
C30 C23 C24 112.0(4)
N19A C23A C24A 99.4(4)
N19A C23A C29A 115.5(5)
N19A C23A C30A 105.4(5)
N19A C23A C124 101.3(5)
N19A C23A C129 100.1(8)
N19A C23A C130 123.7(9)
C24A C23A C30A 110.4(6)
C29A C23A C24A 115.9(6)
C29A C23A C30A 109.4(7)
C124 C23A C129 106.3(12)
C130 C23A C124 113.8(9)
C130 C23A C129 109.8(9)
O25 C24 C23 107.0(4)
O25A C24A C23A 107.9(5)
N22 C26 C27 97.8(4)
N22 C26 C31 110.7(4)
N22 C26 C32 111.8(4)
N22 C26 C127 99.3(4)
C31 C26 C27 101.5(5)
C31 C26 C32 111.0(5)
C31 C26 C127 122.8(6)
C32 C26 C27 122.8(6)
C32 C26 C127 100.3(5)
N22A C26A C27A 98.3(4)
N22A C26A C31A 113.1(4)
N22A C26A C32A 108.5(4)
C31A C26A C27A 111.8(5)
C31A C26A C32A 113.8(5)
C32A C26A C27A 110.3(5)
O28 C27 C26 107.9(5)
O28A C27A C26A 107.4(4)
O25A C124 C23A 107.6(7)
O28 C127 C26 107.8(5)
C202 C201 B200 121.2(4)
C206 C201 C202 115.6(4)
C206 C201 B200 122.5(4)
C203 C202 C201 122.2(5)
C202 C203 C204 120.6(5)
C202 C203 C207 118.1(5)
C202 C203 C307 122.0(5)
C204 C203 C207 121.0(5)
C204 C203 C307 117.1(5)
C205 C204 C203 118.8(5)
C204 C205 C206 120.3(5)
C204 C205 C208 121.7(5)
C206 C205 C208 117.9(4)
C201 C206 C205 122.4(4)
F1 C207 C203 112.3(6)
F2 C207 F1 105.1(6)
F2 C207 C203 114.3(6)
F3 C207 F1 106.9(7)
F3 C207 F2 105.5(7)
F3 C207 C203 112.1(6)
F4 C208 C205 112.5(5)
F5 C208 F4 106.9(5)
F5 C208 F6 106.2(5)
F5 C208 C205 112.7(4)
F6 C208 F4 106.6(5)
F6 C208 C205 111.6(5)
C210 C209 C214 115.0(4)
C210 C209 B200 123.3(4)
C214 C209 B200 121.2(4)
C209 C210 C211 122.8(4)
C210 C211 C215 118.4(5)
C212 C211 C210 120.5(4)
C212 C211 C215 121.1(5)
C211 C212 C213 118.2(5)
C212 C213 C216 117.9(5)
C212 C213 C316 123.4(6)
C214 C213 C212 120.3(5)
C214 C213 C216 121.7(5)
C214 C213 C316 116.2(6)
C213 C214 C209 123.3(5)
F7 C215 F8 106.4(5)
F7 C215 F9 108.0(5)
F7 C215 C211 112.6(5)
F8 C215 F9 104.3(5)
F8 C215 C211 112.2(4)
F9 C215 C211 112.8(5)
F10 C216 C213 112.0(6)
F11 C216 F10 106.5(6)
F11 C216 C213 112.2(6)
F12 C216 F10 106.6(6)
F12 C216 F11 108.3(6)
F12 C216 C213 111.0(6)
C218 C217 B200 121.8(4)
C222 C217 C218 115.4(4)
C222 C217 B200 122.4(4)
C219 C218 C217 122.5(4)
C218 C219 C223 118.8(4)
C220 C219 C218 120.4(4)
C220 C219 C223 120.7(4)
C219 C220 C221 118.5(4)
C220 C221 C222 121.1(4)
C220 C221 C224 117.9(4)
C222 C221 C224 120.9(4)
C221 C222 C217 122.0(4)
F13 C223 C219 111.6(5)
F13A C223 C219 112.5(4)
F14 C223 F13 104.4(5)
F14 C223 C219 111.9(5)
F14A C223 F13A 103.4(5)
F14A C223 C219 111.6(5)
F15 C223 F13 105.7(5)
F15 C223 F14 107.5(5)
F15 C223 C219 115.0(5)
F15A C223 F13A 106.1(5)
F15A C223 F14A 108.0(5)
F15A C223 C219 114.5(5)
F16 C224 C221 112.2(4)
F17 C224 F16 106.2(4)
F17 C224 C221 112.0(4)
F18 C224 F16 106.7(4)
F18 C224 F17 106.1(4)
F18 C224 C221 113.2(4)
C226 C225 B200 120.5(4)
C230 C225 C226 115.7(4)
C230 C225 B200 123.4(4)
C227 C226 C225 122.0(5)
C226 C227 C231 117.8(5)
C228 C227 C226 120.5(5)
C228 C227 C231 121.6(5)
C229 C228 C227 118.9(5)
C228 C229 C230 120.3(5)
C228 C229 C232 120.6(5)
C230 C229 C232 119.0(5)
C225 C230 C229 122.5(5)
F19 C231 C227 112.7(5)
F20 C231 F19 106.4(4)
F20 C231 C227 113.4(5)
F21 C231 F19 105.4(5)
F21 C231 F20 106.5(4)
F21 C231 C227 111.9(4)
F22 C232 C229 112.3(5)
F23 C232 F22 105.4(5)
F23 C232 C229 114.2(6)
F24 C232 F22 106.8(6)
F24 C232 F23 105.9(5)
F24 C232 C229 111.7(5)
F1A C307 F2A 105.7(7)
F1A C307 F3A 106.8(7)
F1A C307 C203 112.1(7)
F2A C307 F3A 105.3(7)
F2A C307 C203 114.6(7)
F3A C307 C203 111.7(7)
F10A C316 F11A 107.5(7)
F10A C316 F12A 107.2(7)
F10A C316 C213 111.9(7)
F11A C316 F12A 106.5(7)
F11A C316 C213 112.2(7)
F12A C316 C213 111.4(7)
C201 B200 C209 102.3(4)
C201 B200 C217 113.4(4)
C209 B200 C217 110.9(4)
C225 B200 C201 114.3(4)
C225 B200 C209 113.1(4)
C225 B200 C217 103.3(4)

loop_
_geom_bond_atom_site_label_1
_geom_bond_atom_site_label_2
_geom_bond_distance
Ir1 Cl2 2.4499(13)
Ir1 C3 2.047(4)
Ir1 C18 2.038(4)
Ir1A Cl2 2.4817(13)
Ir1A C3A 2.038(4)
Ir1A C18A 2.034(5)
O10 C5 1.361(6)
O10 C9 1.466(7)
O10A C5A 1.354(6)
O10A C9A 1.450(7)
O13 C6 1.361(5)
O13 C12 1.424(6)
O13A C6A 1.358(6)
O13A C12A 1.448(6)
O25 C20 1.358(5)
O25 C24 1.447(6)
O25A C20A 1.368(6)
O25A C24A 1.441(7)
O25A C124 1.438(9)
O28 C21 1.360(5)
O28 C27 1.444(7)
O28 C127 1.446(7)
O28A C21A 1.355(6)
O28A C27A 1.447(7)
N4 C3 1.363(5)
N4 C5 1.377(6)
N4 C8 1.475(6)
N4A C3A 1.370(6)
N4A C5A 1.385(6)
N4A C8A 1.477(6)
N7 C3 1.348(6)
N7 C6 1.385(6)
N7 C11 1.478(6)
N7A C3A 1.362(6)
N7A C6A 1.384(6)
N7A C11A 1.484(6)
N19 C18 1.358(5)
N19 C20 1.384(6)
N19 C23 1.485(5)
N19A C18A 1.357(6)
N19A C20A 1.385(6)
N19A C23A 1.478(6)
N22 C18 1.362(5)
N22 C21 1.380(6)
N22 C26 1.488(6)
N22A C18A 1.372(6)
N22A C21A 1.383(6)
N22A C26A 1.477(6)
C5 C6 1.324(7)
C5A C6A 1.331(7)
C8 C9 1.560(8)
C8 C14 1.508(7)
C8 C15 1.503(8)
C8A C9A 1.549(7)
C8A C14A 1.521(7)
C8A C15A 1.508(7)
C11 C12 1.538(7)
C11 C16 1.494(7)
C11 C17 1.509(7)
C11A C12A 1.554(7)
C11A C16A 1.519(7)
C11A C17A 1.501(7)
C20 C21 1.326(6)
C20A C21A 1.322(7)
C23 C24 1.538(7)
C23 C29 1.511(7)
C23 C30 1.514(7)
C23A C24A 1.537(7)
C23A C29A 1.510(7)
C23A C30A 1.557(8)
C23A C124 1.546(9)
C23A C129 1.550(9)
C23A C130 1.511(9)
C26 C27 1.556(8)
C26 C31 1.499(7)
C26 C32 1.505(7)
C26 C127 1.554(8)
C26A C27A 1.546(7)
C26A C31A 1.515(8)
C26A C32A 1.522(8)
F1 C207 1.323(7)
F1A C307 1.318(7)
F2 C207 1.323(7)
F2A C307 1.321(7)
F3 C207 1.321(7)
F3A C307 1.324(7)
F4 C208 1.338(6)
F5 C208 1.328(7)
F6 C208 1.331(7)
F7 C215 1.323(6)
F8 C215 1.330(7)
F9 C215 1.335(7)
F10 C216 1.328(7)
F10A C316 1.317(7)
F11 C216 1.323(7)
F11A C316 1.325(7)
F12 C216 1.319(7)
F12A C316 1.326(7)
F13 C223 1.330(6)
F13A C223 1.332(6)
F14 C223 1.322(6)
F14A C223 1.320(6)
F15 C223 1.291(6)
F15A C223 1.292(6)
F16 C224 1.335(6)
F17 C224 1.332(6)
F18 C224 1.325(6)
F19 C231 1.345(7)
F20 C231 1.339(6)
F21 C231 1.338(6)
F22 C232 1.324(7)
F23 C232 1.317(7)
F24 C232 1.315(7)
C201 C202 1.402(7)
C201 C206 1.395(6)
C201 B200 1.631(7)
C202 C203 1.379(7)
C203 C204 1.387(8)
C203 C207 1.504(10)
C203 C307 1.504(11)
C204 C205 1.368(7)
C205 C206 1.396(6)
C205 C208 1.505(8)
C209 C210 1.390(6)
C209 C214 1.398(6)
C209 B200 1.641(7)
C210 C211 1.393(6)
C211 C212 1.377(7)
C211 C215 1.499(7)
C212 C213 1.393(7)
C213 C214 1.373(7)
C213 C216 1.511(9)
C213 C316 1.510(11)
C217 C218 1.400(6)
C217 C222 1.393(6)
C217 B200 1.646(7)
C218 C219 1.390(6)
C219 C220 1.367(6)
C219 C223 1.497(7)
C220 C221 1.377(6)
C221 C222 1.385(6)
C221 C224 1.502(6)
C225 C226 1.408(7)
C225 C230 1.386(6)
C225 B200 1.628(7)
C226 C227 1.390(6)
C227 C228 1.383(7)
C227 C231 1.484(8)
C228 C229 1.371(8)
C229 C230 1.402(7)
C229 C232 1.489(7)

loop_
_platon_squeeze_void_nr
_platon_squeeze_void_average_x
_platon_squeeze_void_average_y
_platon_squeeze_void_average_z
_platon_squeeze_void_volume
_platon_squeeze_void_count_electrons
_platon_squeeze_void_content
1 0.000 0.500 0.000 26 6 ' '
2 0.000 0.000 0.500 26 6 ' '
3 0.354 0.564 0.264 281 69 ' '
4 0.354 0.936 0.764 281 69 ' '
5 0.646 1.064 0.236 281 69 ' '
6 0.646 0.436 0.736 281 70 ' '
